data_4108684
loop_
_publ_author_name
'Andrew E. Ashley'
'Robert T. Cooper'
'Gregory G. Wildgoose'
'Jennifer C. Green'
'Dermot O'Hare'

_publ_contact_author_address
;
Chemistry Research Laboratory,
University of Oxford,
Mansfield Road, 
Oxford OX1 3TA. UK.
;
_publ_contact_author_email dermot.ohare@chem.ox.ac.uk
_publ_contact_author_name 'Dermot O'Hare'
_publ_section_title
;
 Homoleptic Permethylpentalene Complexes: "Double Metallocenes" of the
 First-Row Transition Metals
;
_journal_name_full 'Journal of the American Chemical Society'
_journal_page_first 15662
_journal_page_last 15677
_journal_paper_doi 10.1021/ja8057138
_journal_volume 130
_journal_year 2008
_chemical_formula_moiety 'C28 H36 Co2'
_chemical_formula_sum 'C28 H36 Co2'
_chemical_formula_weight 490.46
_chemical_name_systematic Bis(permethylpentalene)dicobalt(II)
_space_group_IT_number 14
_symmetry_cell_setting monoclinic
_symmetry_space_group_name_Hall '-P 2yn'
_symmetry_space_group_name_H-M 'P 1 21/n 1'
_atom_sites_solution_hydrogens geom
_atom_sites_solution_primary direct
_audit_creation_date 07-12-17
_audit_creation_method CRYSTALS_ver_12.85
_cell_angle_alpha 90
_cell_angle_beta 110.3480(10)
_cell_angle_gamma 90
_cell_formula_units_Z 2
_cell_length_a 9.55760(10)
_cell_length_b 12.4752(2)
_cell_length_c 10.1440(2)
_cell_measurement_reflns_used 4743
_cell_measurement_temperature 150
_cell_measurement_theta_max 27
_cell_measurement_theta_min 5
_cell_volume 1134.02(3)
_computing_cell_refinement 'DENZO/SCALEPACK (Otwinowski & Minor, 1997)'
_computing_data_collection 'COLLECT (Nonius, 1997-2001).'
_computing_data_reduction 'DENZO/SCALEPACK (Otwinowski & Minor, 1997)'
_computing_molecular_graphics 'CAMERON (Watkin et al., 1996)'
_computing_publication_material 'CRYSTALS (Betteridge et al., 2003)'
_computing_structure_refinement 'CRYSTALS (Betteridge et al., 2003)'
_computing_structure_solution 'SIR92 (Altomare et al., 1994)'
_diffrn_ambient_temperature 150
_diffrn_measured_fraction_theta_full 0.993
_diffrn_measured_fraction_theta_max 0.992
_diffrn_measurement_device 'Nonius KappaCCD'
_diffrn_measurement_device_type Area
_diffrn_measurement_method \w/2\q
_diffrn_radiation_monochromator graphite
_diffrn_radiation_type 'Mo K\a'
_diffrn_radiation_wavelength 0.71073
_diffrn_reflns_av_R_equivalents 0.000
_diffrn_reflns_limit_h_max 12
_diffrn_reflns_limit_h_min -12
_diffrn_reflns_limit_k_max 15
_diffrn_reflns_limit_k_min -16
_diffrn_reflns_limit_l_max 13
_diffrn_reflns_limit_l_min -13
_diffrn_reflns_number 5055
_diffrn_reflns_theta_full 26.888
_diffrn_reflns_theta_max 27.437
_diffrn_reflns_theta_min 5.240
_diffrn_standards_number 0
_exptl_absorpt_coefficient_mu 1.475
_exptl_absorpt_correction_T_max 0.75
_exptl_absorpt_correction_T_min 0.54
_exptl_absorpt_correction_type multi-scan
_exptl_absorpt_process_details 'DENZO/SCALEPACK (Otwinowski & Minor, 1997)'
_exptl_crystal_colour 'dark green'
_exptl_crystal_density_diffrn 1.436
_exptl_crystal_description block
_exptl_crystal_F_000 516
_exptl_crystal_size_max 0.42
_exptl_crystal_size_mid 0.38
_exptl_crystal_size_min 0.20
_refine_diff_density_max 0.33
_refine_diff_density_min -0.44
_refine_ls_extinction_method none
_refine_ls_goodness_of_fit_ref 0.9695
_refine_ls_hydrogen_treatment constr
_refine_ls_matrix_type full
_refine_ls_number_parameters 136
_refine_ls_number_reflns 2576
_refine_ls_number_restraints 0
_refine_ls_R_factor_all 0.0284
_refine_ls_R_factor_gt 0.0245
_refine_ls_shift/su_max 0.000474
_refine_ls_structure_factor_coef Fsqd
_refine_ls_weighting_details
;
 Method= Modified Sheldrick 
 w=1/[\s^2^(F^2^) + ( 0.02P)^2^ + 0.81P] 
 ,where P=(max(Fo^2^,0) + 2Fc^2^)/3 
;
_refine_ls_weighting_scheme calc
_refine_ls_wR_factor_all 0.0614
_refine_ls_wR_factor_gt 0.0603
_refine_ls_wR_factor_ref 0.0614
_reflns_limit_h_max 11
_reflns_limit_h_min -12
_reflns_limit_k_max 16
_reflns_limit_k_min 0
_reflns_limit_l_max 13
_reflns_limit_l_min 0
_reflns_number_gt 2292
_reflns_number_total 2576
_reflns_threshold_expression I>2.0\s(I)
_oxford_diffrn_Wilson_B_factor 0.00
_oxford_diffrn_Wilson_scale 0.00
_oxford_refine_ls_r_factor_ref 0.0284
_oxford_refine_ls_scale 0.5410(8)
_oxford_reflns_number_all 2576
_oxford_reflns_threshold_expression_ref I>-3.0\s(I)
_cod_data_source_file ja8057138_si_002_5.cif
_cod_data_source_block 4
_cod_original_sg_symbol_H-M 'P 1 21/n 1 '
_cod_database_code 4108684

loop_
_symmetry_equiv_pos_as_xyz
x,y,z
-x,-y,-z
-x+1/2,y+1/2,-z+1/2
x+1/2,-y+1/2,z+1/2

loop_
_atom_site_label
_atom_site_type_symbol
_atom_site_fract_x
_atom_site_fract_y
_atom_site_fract_z
_atom_site_U_iso_or_equiv
_atom_site_occupancy
_atom_site_adp_type
_atom_site_refinement_flags_posn
C1 C 0.00739(17) 0.20619(12) 0.50371(16) 0.0194 1.0000 Uani .
C2 C 0.12471(17) 0.20283(12) 0.44480(16) 0.0213 1.0000 Uani .
C3 C 0.09157(17) 0.12023(13) 0.33831(16) 0.0209 1.0000 Uani .
C4 C -0.05126(17) 0.07584(12) 0.32723(15) 0.0172 1.0000 Uani .
C5 C 0.15538(17) 0.01042(12) 0.73745(15) 0.0192 1.0000 Uani .
C6 C 0.28031(16) 0.00040(12) 0.68951(15) 0.0193 1.0000 Uani .
C7 C 0.24077(16) -0.07665(12) 0.57557(16) 0.0184 1.0000 Uani .
C8 C -0.10296(16) 0.12894(12) 0.42772(15) 0.0169 1.0000 Uani .
C9 C -0.0023(2) 0.28219(13) 0.61421(18) 0.0286 1.0000 Uani .
C10 C 0.2538(2) 0.27930(14) 0.4790(2) 0.0313 1.0000 Uani .
C11 C 0.1807(2) 0.09544(16) 0.24617(18) 0.0306 1.0000 Uani .
C12 C 0.1508(2) 0.07848(14) 0.85765(17) 0.0284 1.0000 Uani .
C13 C 0.42711(18) 0.05701(13) 0.75212(19) 0.0274 1.0000 Uani .
C14 C 0.33954(19) -0.11562(14) 0.49901(18) 0.0265 1.0000 Uani .
Co1 Co 0.11172(2) 0.059314(15) 0.533364(19) 0.0151 1.0000 Uani .
H91 H -0.0571 0.2493 0.6697 0.0419 1.0000 Uiso R
H92 H 0.0974 0.2997 0.6777 0.0411 1.0000 Uiso R
H93 H -0.0535 0.3485 0.5727 0.0429 1.0000 Uiso R
H101 H 0.3404 0.2447 0.4702 0.0478 1.0000 Uiso R
H102 H 0.2782 0.3053 0.5747 0.0487 1.0000 Uiso R
H103 H 0.2281 0.3408 0.4158 0.0480 1.0000 Uiso R
H111 H 0.1666 0.0200 0.2163 0.0515 1.0000 Uiso R
H112 H 0.2871 0.1082 0.2955 0.0513 1.0000 Uiso R
H113 H 0.1491 0.1406 0.1620 0.0513 1.0000 Uiso R
H121 H 0.2111 0.1428 0.8655 0.0441 1.0000 Uiso R
H122 H 0.1918 0.0396 0.9466 0.0442 1.0000 Uiso R
H123 H 0.0486 0.1004 0.8453 0.0441 1.0000 Uiso R
H131 H 0.4769 0.0629 0.6843 0.0407 1.0000 Uiso R
H132 H 0.4928 0.0180 0.8327 0.0409 1.0000 Uiso R
H133 H 0.4115 0.1283 0.7819 0.0400 1.0000 Uiso R
H141 H 0.2835 -0.1301 0.4004 0.0439 1.0000 Uiso R
H142 H 0.3914 -0.1821 0.5420 0.0449 1.0000 Uiso R
H143 H 0.4152 -0.0615 0.5025 0.0446 1.0000 Uiso R

loop_
_atom_site_aniso_label
_atom_site_aniso_U_11
_atom_site_aniso_U_22
_atom_site_aniso_U_33
_atom_site_aniso_U_23
_atom_site_aniso_U_13
_atom_site_aniso_U_12
C1 0.0201(7) 0.0140(7) 0.0206(7) 0.0004(6) 0.0029(6) 0.0016(6)
C2 0.0212(7) 0.0170(7) 0.0234(8) 0.0039(6) 0.0047(6) -0.0011(6)
C3 0.0219(7) 0.0217(7) 0.0192(7) 0.0047(6) 0.0071(6) 0.0011(6)
C4 0.0205(7) 0.0166(7) 0.0133(7) 0.0036(5) 0.0042(6) 0.0023(6)
C5 0.0232(8) 0.0180(7) 0.0146(7) 0.0010(6) 0.0045(6) 0.0003(6)
C6 0.0203(7) 0.0162(7) 0.0185(7) 0.0016(6) 0.0031(6) -0.0001(6)
C7 0.0179(7) 0.0167(7) 0.0200(7) 0.0015(6) 0.0059(6) 0.0015(6)
C8 0.0197(7) 0.0148(7) 0.0145(7) 0.0024(5) 0.0041(6) 0.0030(6)
C9 0.0312(9) 0.0207(8) 0.0275(9) -0.0083(7) 0.0020(7) 0.0036(7)
C10 0.0263(8) 0.0242(8) 0.0402(10) 0.0039(7) 0.0075(7) -0.0063(7)
C11 0.0322(9) 0.0374(10) 0.0280(9) 0.0038(8) 0.0178(7) -0.0007(8)
C12 0.0381(10) 0.0272(8) 0.0196(8) -0.0061(7) 0.0096(7) -0.0015(7)
C13 0.0224(8) 0.0245(8) 0.0304(9) -0.0013(7) 0.0029(7) -0.0033(7)
C14 0.0264(8) 0.0240(8) 0.0330(9) -0.0013(7) 0.0152(7) 0.0010(7)
Co1 0.01687(12) 0.01373(11) 0.01439(12) -0.00037(7) 0.00499(8) -0.00024(7)

loop_
_atom_type_symbol
_atom_type_scat_dispersion_real
_atom_type_scat_dispersion_imag
_atom_type_scat_Cromer_Mann_a1
_atom_type_scat_Cromer_Mann_b1
_atom_type_scat_Cromer_Mann_a2
_atom_type_scat_Cromer_Mann_b2
_atom_type_scat_Cromer_Mann_a3
_atom_type_scat_Cromer_Mann_b3
_atom_type_scat_Cromer_Mann_a4
_atom_type_scat_Cromer_Mann_b4
_atom_type_scat_Cromer_Mann_c
_atom_type_scat_source
C 0.0033 0.0016 2.3100 20.8439 1.0200 10.2075 1.5886 0.5687 0.8650 51.6512 0.2156 'International Tables Vol C 4.2.6.8 and 6.1.1.4'
H 0.0000 0.0000 0.4930 10.5109 0.3229 26.1257 0.1402 3.1424 0.0408 57.7998 0.0030 'International Tables Vol C 4.2.6.8 and 6.1.1.4'
Co 0.3494 0.9721 12.2841 4.2791 7.3409 0.2784 4.0034 13.5359 2.3488 71.1692 1.0118 'International Tables Vol C 4.2.6.8 and 6.1.1.4'

loop_
_geom_angle_atom_site_label_1
_geom_angle_site_symmetry_1
_geom_angle_atom_site_label_2
_geom_angle_atom_site_label_3
_geom_angle_site_symmetry_3
_geom_angle
_geom_angle_publ_flag
C2 . C1 C8 . 106.80(13) yes
C2 . C1 C9 . 126.03(14) yes
C8 . C1 C9 . 126.99(15) yes
C2 . C1 Co1 . 68.15(8) yes
C8 . C1 Co1 . 73.11(8) yes
C9 . C1 Co1 . 127.45(11) yes
C1 . C2 C3 . 109.28(13) yes
C1 . C2 C10 . 125.46(15) yes
C3 . C2 C10 . 125.05(15) yes
C1 . C2 Co1 . 70.48(8) yes
C3 . C2 Co1 . 70.75(8) yes
C10 . C2 Co1 . 129.12(11) yes
C2 . C3 C4 . 106.72(13) yes
C2 . C3 C11 . 126.03(14) yes
C4 . C3 C11 . 126.89(15) yes
C2 . C3 Co1 . 67.87(8) yes
C4 . C3 Co1 . 72.75(8) yes
C11 . C3 Co1 . 129.59(12) yes
C5 2_556 C4 C3 . 143.02(14) yes
C5 2_556 C4 Co1 2_556 58.62(7) yes
C3 . C4 Co1 2_556 129.83(10) yes
C5 2_556 C4 C8 . 108.04(13) yes
C3 . C4 C8 . 108.48(13) yes
Co1 2_556 C4 C8 . 72.14(8) yes
C5 2_556 C4 Co1 . 121.33(10) yes
C3 . C4 Co1 . 67.21(8) yes
Co1 2_556 C4 Co1 . 66.32(4) yes
C8 . C4 Co1 . 70.41(8) yes
C4 2_556 C5 C6 . 107.45(13) yes
C4 2_556 C5 C12 . 125.16(14) yes
C6 . C5 C12 . 125.80(14) yes
C4 2_556 C5 Co1 . 84.15(9) yes
C6 . C5 Co1 . 65.70(8) yes
C12 . C5 Co1 . 126.70(11) yes
C5 . C6 C7 . 108.03(13) yes
C5 . C6 C13 . 125.33(14) yes
C7 . C6 C13 . 126.60(14) yes
C5 . C6 Co1 . 72.35(8) yes
C7 . C6 Co1 . 72.07(8) yes
C13 . C6 Co1 . 123.26(11) yes
C8 2_556 C7 C6 . 107.32(13) yes
C8 2_556 C7 C14 . 124.73(14) yes
C6 . C7 C14 . 126.36(14) yes
C8 2_556 C7 Co1 . 83.83(9) yes
C6 . C7 Co1 . 65.76(8) yes
C14 . C7 Co1 . 127.00(11) yes
C7 2_556 C8 C4 . 107.89(13) yes
C7 2_556 C8 C1 . 143.05(14) yes
C4 . C8 C1 . 108.63(13) yes
C7 2_556 C8 Co1 2_556 58.74(7) yes
C4 . C8 Co1 2_556 72.83(8) yes
C1 . C8 Co1 2_556 129.17(10) yes
C7 2_556 C8 Co1 . 122.02(10) yes
C4 . C8 Co1 . 70.28(8) yes
C1 . C8 Co1 . 66.87(8) yes
Co1 2_556 C8 Co1 . 66.47(4) yes
C1 . C9 H91 . 110.4 no
C1 . C9 H92 . 109.8 no
H91 . C9 H92 . 108.1 no
C1 . C9 H93 . 111.4 no
H91 . C9 H93 . 108.2 no
H92 . C9 H93 . 108.9 no
C2 . C10 H101 . 110.9 no
C2 . C10 H102 . 109.6 no
H101 . C10 H102 . 109.1 no
C2 . C10 H103 . 110.4 no
H101 . C10 H103 . 108.6 no
H102 . C10 H103 . 108.2 no
C3 . C11 H111 . 110.0 no
C3 . C11 H112 . 111.2 no
H111 . C11 H112 . 108.7 no
C3 . C11 H113 . 110.8 no
H111 . C11 H113 . 108.3 no
H112 . C11 H113 . 107.7 no
C5 . C12 H121 . 110.4 no
C5 . C12 H122 . 110.7 no
H121 . C12 H122 . 107.3 no
C5 . C12 H123 . 111.3 no
H121 . C12 H123 . 108.4 no
H122 . C12 H123 . 108.6 no
C6 . C13 H131 . 110.7 no
C6 . C13 H132 . 110.8 no
H131 . C13 H132 . 107.7 no
C6 . C13 H133 . 110.0 no
H131 . C13 H133 . 108.7 no
H132 . C13 H133 . 108.8 no
C7 . C14 H141 . 111.8 no
C7 . C14 H142 . 110.7 no
H141 . C14 H142 . 108.1 no
C7 . C14 H143 . 110.3 no
H141 . C14 H143 . 107.5 no
H142 . C14 H143 . 108.2 no
C8 . Co1 C4 . 39.31(5) yes
C8 . Co1 C3 . 67.50(6) yes
C4 . Co1 C3 . 40.03(6) yes
C8 . Co1 C1 . 40.02(6) yes
C4 . Co1 C1 . 67.67(6) yes
C3 . Co1 C1 . 69.71(6) yes
C8 . Co1 C5 . 116.60(6) yes
C4 . Co1 C5 . 146.75(6) yes
C3 . Co1 C5 . 172.80(6) yes
C1 . Co1 C5 . 109.25(6) yes
C8 . Co1 C7 . 147.28(6) yes
C4 . Co1 C7 . 117.64(6) yes
C3 . Co1 C7 . 110.67(6) yes
C1 . Co1 C7 . 172.64(6) yes
C5 . Co1 C7 . 69.40(6) yes
C8 . Co1 C2 . 67.38(6) yes
C4 . Co1 C2 . 67.51(6) yes
C3 . Co1 C2 . 41.38(6) yes
C1 . Co1 C2 . 41.38(6) yes
C5 . Co1 C2 . 133.31(6) yes
C8 . Co1 C8 2_556 113.53(4) yes
C4 . Co1 C8 2_556 101.59(5) yes
C3 . Co1 C8 2_556 121.56(6) yes
C1 . Co1 C8 2_556 148.98(6) yes
C5 . Co1 C8 2_556 63.16(5) yes
C8 . Co1 C4 2_556 101.25(5) yes
C4 . Co1 C4 2_556 113.68(4) yes
C3 . Co1 C4 2_556 149.64(6) yes
C1 . Co1 C4 2_556 120.58(6) yes
C5 . Co1 C4 2_556 37.23(5) yes
C8 . Co1 C6 . 158.22(6) yes
C4 . Co1 C6 . 159.58(6) yes
C3 . Co1 C6 . 133.34(6) yes
C1 . Co1 C6 . 132.07(6) yes
C5 . Co1 C6 . 41.94(6) yes
C8 . Co1 Co1 2_556 61.52(4) yes
C4 . Co1 Co1 2_556 61.81(4) yes
C3 . Co1 Co1 2_556 99.95(4) yes
C1 . Co1 Co1 2_556 99.40(4) yes
C5 . Co1 Co1 2_556 87.25(4) yes
C7 . Co1 C2 . 134.23(6) yes
C7 . Co1 C8 2_556 37.43(5) yes
C2 . Co1 C8 2_556 162.45(6) yes
C7 . Co1 C4 2_556 63.02(6) yes
C2 . Co1 C4 2_556 161.39(6) yes
C8 2_556 Co1 C4 2_556 35.02(5) yes
C7 . Co1 C6 . 42.18(6) yes
C2 . Co1 C6 . 121.85(6) yes
C8 2_556 Co1 C6 . 64.24(5) yes
C4 2_556 Co1 C6 . 63.91(6) yes
C7 . Co1 Co1 2_556 87.82(4) yes
C2 . Co1 Co1 2_556 125.69(4) yes
C8 2_556 Co1 Co1 2_556 52.01(4) yes
C4 2_556 Co1 Co1 2_556 51.87(4) yes
C6 . Co1 Co1 2_556 112.44(4) yes

loop_
_geom_bond_atom_site_label_1
_geom_bond_atom_site_label_2
_geom_bond_site_symmetry_2
_geom_bond_distance
_geom_bond_publ_flag
C1 C2 . 1.443(2) yes
C1 C8 . 1.439(2) yes
C1 C9 . 1.495(2) yes
C1 Co1 . 2.0576(15) yes
C2 C3 . 1.446(2) yes
C2 C10 . 1.502(2) yes
C2 Co1 . 2.0262(15) yes
C3 C4 . 1.441(2) yes
C3 C11 . 1.500(2) yes
C3 Co1 . 2.0651(15) yes
C4 C5 2_556 1.458(2) yes
C4 Co1 2_556 2.3969(14) yes
C4 C8 . 1.440(2) yes
C4 Co1 . 2.1392(14) yes
C5 C6 . 1.443(2) yes
C5 C12 . 1.499(2) yes
C5 Co1 . 2.0570(14) yes
C6 C7 . 1.449(2) yes
C6 C13 . 1.500(2) yes
C6 Co1 . 1.9674(15) yes
C7 C8 2_556 1.460(2) yes
C7 C14 . 1.497(2) yes
C7 Co1 . 2.0529(15) yes
C8 Co1 2_556 2.3878(15) yes
C8 Co1 . 2.1409(14) yes
C9 H91 . 0.982 no
C9 H92 . 0.971 no
C9 H93 . 0.979 no
C10 H101 . 0.965 no
C10 H102 . 0.972 no
C10 H103 . 0.975 no
C11 H111 . 0.984 no
C11 H112 . 0.977 no
C11 H113 . 0.979 no
C12 H121 . 0.975 no
C12 H122 . 0.978 no
C12 H123 . 0.979 no
C13 H131 . 0.966 no
C13 H132 . 0.971 no
C13 H133 . 0.968 no
C14 H141 . 0.973 no
C14 H142 . 0.987 no
C14 H143 . 0.981 no
Co1 Co1 2_556 2.4906(4) yes
